data_4327793
loop_
_publ_author_name
'Yonghao Zheng'
'Andrei S. Batsanov'
'Robert M. Edkins'
'Andrew Beeby'
'Martin R. Bryce'

_publ_contact_author 'Andrei S.Batsanov'
_publ_contact_author_email a.s.batsanov@durham.ac.uk
_publ_section_title
;
 Thermally Induced Defluorination during a mer to fac Transformation of a
 Blue-Green Phosphorescent Cyclometalated Iridium(III) Complex
;
_journal_name_full 'Inorganic Chemistry'
_journal_page_first 290
_journal_page_last 297
_journal_paper_doi 10.1021/ic201655n
_journal_volume 51
_journal_year 2012
_chemical_formula_moiety 'C75 H75 F6 Ir N6,0.5(C6 H14)'
_chemical_formula_sum 'C78 H82 F6 Ir N6'
_chemical_formula_weight 1409.70
_chemical_name_systematic
;
 ? 
;
_space_group_crystal_system triclinic
_space_group_IT_number 2
_space_group_name_Hall '-P 1'
_space_group_name_H-M_alt 'P -1'
_symmetry_space_group_name_Hall '-P 1'
_symmetry_space_group_name_H-M 'P -1'
_atom_sites_solution_hydrogens geom
_atom_sites_solution_primary direct
_atom_sites_solution_secondary difmap
_audit_creation_date 2011-05-08
_audit_creation_method ' Olex2 1.1-beta (compiled 2011.02.15 svn.r1672, GUI svn.r3494)'
_cell_angle_alpha 106.958(12)
_cell_angle_beta 95.635(13)
_cell_angle_gamma 91.026(13)
_cell_formula_units_Z 2
_cell_length_a 12.3286(10)
_cell_length_b 15.4227(12)
_cell_length_c 18.3410(16)
_cell_measurement_reflns_used 8640
_cell_measurement_temperature 120
_cell_measurement_theta_max 24.52
_cell_measurement_theta_min 2.21
_cell_volume 3315.6(5)
_computing_cell_refinement 'SAINT v7.46A (Bruker, 2008)'
_computing_data_collection 'SMART v5.625 (Bruker, 2001)'
_computing_data_reduction 'SAINT v7.46A (Bruker, 2008)'
_computing_molecular_graphics
;
O. V. Dolomanov, L. J. Bourhis, R. J. Gildea, J. A. K. Howard and H. Puschmann,
OLEX2: a complete structure solution, refinement and analysis program.
J. Appl. Cryst. (2009). 42, 339-341.
;
_computing_publication_material
;
O. V. Dolomanov, L. J. Bourhis, R. J. Gildea, J. A. K. Howard and H. Puschmann,
OLEX2: a complete structure solution, refinement and analysis program.
J. Appl. Cryst. (2009). 42, 339-341.
;
_computing_structure_refinement 'A short history of SHELX (Sheldrick, 2008)/Bruker'
_computing_structure_solution 'A short history of SHELX (Sheldrick, 2008)/Bruker'
_diffrn_ambient_temperature 120
_diffrn_detector_area_resol_mean 5.6
_diffrn_measured_fraction_theta_full 0.998
_diffrn_measured_fraction_theta_max 0.998
_diffrn_measurement_device_type 'CCD area detector'
_diffrn_measurement_method 'phi and omega scans'
_diffrn_radiation_monochromator graphite
_diffrn_radiation_type MoK\a
_diffrn_radiation_wavelength 0.71073
_diffrn_reflns_av_R_equivalents 0.0812
_diffrn_reflns_av_unetI/netI 0.0937
_diffrn_reflns_limit_h_max 14
_diffrn_reflns_limit_h_min -14
_diffrn_reflns_limit_k_max 18
_diffrn_reflns_limit_k_min -18
_diffrn_reflns_limit_l_max 21
_diffrn_reflns_limit_l_min -21
_diffrn_reflns_number 32728
_diffrn_reflns_theta_full 25.00
_diffrn_reflns_theta_max 25.00
_diffrn_reflns_theta_min 1.52
_diffrn_source 'fine-focus sealed tube'
_diffrn_source_current 35.0
_diffrn_source_power 1.75
_diffrn_source_target Mo
_diffrn_source_voltage 50.0
_diffrn_standards_number 0
_exptl_absorpt_coefficient_mu 2.080
_exptl_absorpt_correction_T_max 0.9189
_exptl_absorpt_correction_T_min 0.7539
_exptl_absorpt_correction_type integration
_exptl_absorpt_process_details 'XPREP 2010/1 (Bruker)'
_exptl_crystal_colour yellow
_exptl_crystal_colour_primary yellow
_exptl_crystal_density_diffrn 1.412
_exptl_crystal_description blade
_exptl_crystal_F_000 1446
_exptl_crystal_size_max 0.18
_exptl_crystal_size_mid 0.12
_exptl_crystal_size_min 0.05
_refine_diff_density_max 1.275
_refine_diff_density_min -0.886
_refine_diff_density_rms 0.104
_refine_ls_extinction_method none
_refine_ls_goodness_of_fit_ref 0.946
_refine_ls_hydrogen_treatment constr
_refine_ls_matrix_type full
_refine_ls_number_parameters 797
_refine_ls_number_reflns 11671
_refine_ls_number_restraints 38
_refine_ls_restrained_S_all 0.951
_refine_ls_R_factor_all 0.0770
_refine_ls_R_factor_gt 0.0493
_refine_ls_shift/su_max 0.024
_refine_ls_shift/su_mean 0.001
_refine_ls_structure_factor_coef Fsqd
_refine_ls_weighting_details 'calc w=1/[\s^2^(Fo^2^)+(0.0583P)^2^] where P=(Fo^2^+2Fc^2^)/3'
_refine_ls_weighting_scheme calc
_refine_ls_wR_factor_gt 0.1073
_refine_ls_wR_factor_ref 0.1167
_reflns_number_gt 8266
_reflns_number_total 11671
_reflns_threshold_expression I>2\s(I)
_cod_data_source_file ic201655n_si_002.cif
_cod_data_source_block mer-8
_cod_depositor_comments
;
The following automatic conversions were performed:

'_diffrn_source_target' value 'MO' changed to 'Mo' according to the
built-in table from CIF Core dictionary named 'cif_core.dic' version
2.4.1 from 2010-06-29.

Automatic conversion script
Id: cif_fix_values 1715 2011-07-08 13:25:40Z adriana 
;
_cod_database_code 4327793

loop_
_space_group_symop_id
_space_group_symop_operation_xyz
1 'x, y, z'
2 '-x, -y, -z'

loop_
_atom_site_label
_atom_site_type_symbol
_atom_site_fract_x
_atom_site_fract_y
_atom_site_fract_z
_atom_site_U_iso_or_equiv
_atom_site_adp_type
_atom_site_occupancy
_atom_site_symmetry_multiplicity
_atom_site_calc_flag
_atom_site_refinement_flags
_atom_site_disorder_assembly
_atom_site_disorder_group
Ir Ir 0.59597(2) 0.751275(16) 0.302225(13) 0.04243(10) Uani 1 1 d . . .
F1 F 0.1545(3) 0.7634(4) 0.3131(2) 0.0991(17) Uani 1 1 d . . .
F2 F 0.3767(3) 0.9132(3) 0.53684(19) 0.0663(11) Uani 1 1 d . . .
F3 F 0.9813(3) 0.7715(3) 0.1823(2) 0.0814(14) Uani 1 1 d . . .
F4 F 0.9260(4) 0.5282(3) 0.2795(3) 0.1029(18) Uani 1 1 d . . .
F5 F 0.6702(3) 1.0907(2) 0.2837(2) 0.0649(11) Uani 1 1 d . . .
F6 F 0.5235(4) 0.8692(3) 0.0610(2) 0.0793(13) Uani 1 1 d . . .
N1 N 0.6520(4) 0.8287(3) 0.4122(3) 0.0393(12) Uani 1 1 d . . .
N2 N 0.6136(5) 0.6298(4) 0.3358(3) 0.0568(16) Uani 1 1 d . . .
N3 N 0.5232(4) 0.6842(3) 0.1945(3) 0.0471(13) Uani 1 1 d . . .
N4 N 0.7708(4) 0.9749(4) 0.6327(3) 0.0494(14) Uani 1 1 d . . .
N5 N 0.6345(9) 0.3841(4) 0.3824(4) 0.096(3) Uani 1 1 d . . .
N6 N 0.3553(5) 0.5533(4) -0.0151(3) 0.0568(15) Uani 1 1 d . D .
C1 C 0.4518(5) 0.7838(4) 0.3470(3) 0.0455(16) Uani 1 1 d . . .
C2 C 0.7484(6) 0.7147(4) 0.2693(3) 0.0512(17) Uani 1 1 d . . .
C3 C 0.5921(5) 0.8523(4) 0.2560(3) 0.0433(15) Uani 1 1 d . . .
C4 C 0.3441(5) 0.7594(4) 0.3112(3) 0.0527(18) Uani 1 1 d . . .
H4 H 0.3332 0.7232 0.2591 0.063 Uiso 1 1 d R . .
C5 C 0.2566(6) 0.7864(6) 0.3499(4) 0.068(2) Uani 1 1 d . . .
C6 C 0.2657(6) 0.8394(6) 0.4252(4) 0.070(2) Uani 1 1 d . . .
H6 H 0.2034 0.8589 0.4511 0.084 Uiso 1 1 d R . .
C7 C 0.3696(5) 0.8625(5) 0.4612(3) 0.0537(17) Uani 1 1 d . . .
C8 C 0.4618(5) 0.8384(4) 0.4255(3) 0.0425(15) Uani 1 1 d . . .
C9 C 0.5755(5) 0.8622(4) 0.4611(3) 0.0385(14) Uani 1 1 d . . .
C10 C 0.6060(5) 0.9137(4) 0.5373(3) 0.0444(15) Uani 1 1 d . . .
H10 H 0.5528 0.9374 0.5711 0.053 Uiso 1 1 d R . .
C11 C 0.7171(5) 0.9288(4) 0.5618(3) 0.0395(14) Uani 1 1 d . . .
C12 C 0.7223(5) 1.0220(5) 0.7017(3) 0.0575(19) Uani 1 1 d . . .
H121 H 0.7590 1.0829 0.7238 0.069 Uiso 1 1 d R . .
H122 H 0.6445 1.0304 0.6874 0.069 Uiso 1 1 d R . .
C13 C 0.8819(5) 0.9726(4) 0.6274(3) 0.0441(15) Uani 1 1 d . . .
C14 C 0.9676(5) 1.0143(5) 0.6827(4) 0.061(2) Uani 1 1 d . . .
H14 H 0.9541 1.0500 0.7325 0.073 Uiso 1 1 d R . .
C15 C 1.0722(5) 1.0019(5) 0.6625(4) 0.0602(19) Uani 1 1 d . . .
H15 H 1.1320 1.0287 0.6995 0.072 Uiso 1 1 d R . .
C16 C 1.0922(5) 0.9518(5) 0.5896(4) 0.063(2) Uani 1 1 d . . .
H16 H 1.1654 0.9451 0.5774 0.075 Uiso 1 1 d R . .
C17 C 1.0073(5) 0.9114(4) 0.5341(3) 0.0509(17) Uani 1 1 d . . .
H17 H 1.0212 0.8765 0.4842 0.061 Uiso 1 1 d R . .
C18 C 0.9020(5) 0.9227(4) 0.5529(3) 0.0439(15) Uani 1 1 d . . .
C19 C 0.7946(5) 0.8942(4) 0.5115(3) 0.0382(14) Uani 1 1 d . . .
C20 C 0.7594(5) 0.8445(4) 0.4365(3) 0.0385(14) Uani 1 1 d . . .
H20 H 0.8115 0.8211 0.4019 0.046 Uiso 1 1 d R . .
C21 C 0.8170(5) 0.7600(4) 0.2351(3) 0.0510(17) Uani 1 1 d . . .
H21 H 0.7959 0.8141 0.2241 0.061 Uiso 1 1 d R . .
C22 C 0.9168(6) 0.7246(6) 0.2174(4) 0.066(2) Uani 1 1 d . . .
C23 C 0.9539(6) 0.6482(6) 0.2313(5) 0.073(2) Uani 1 1 d . . .
H23 H 1.0230 0.6260 0.2181 0.088 Uiso 1 1 d R . .
C24 C 0.8875(7) 0.6044(5) 0.2654(5) 0.074(2) Uani 1 1 d . . .
C25 C 0.7837(6) 0.6333(4) 0.2851(4) 0.0549(19) Uani 1 1 d . . .
C26 C 0.7079(7) 0.5869(5) 0.3200(4) 0.061(2) Uani 1 1 d . . .
C27 C 0.7244(8) 0.5021(5) 0.3351(4) 0.076(2) Uani 1 1 d . . .
H27 H 0.7907 0.4723 0.3262 0.091 Uiso 1 1 d R . .
C28 C 0.6405(9) 0.4653(5) 0.3635(4) 0.077(3) Uani 1 1 d . . .
C29 C 0.7223(11) 0.3214(7) 0.3680(7) 0.148(6) Uani 1 1 d D C .
H291 H 0.6959 0.2595 0.3653 0.178 Uiso 1 1 d R . .
H292 H 0.7484 0.3196 0.3182 0.178 Uiso 1 1 d R . .
C30 C 0.5304(12) 0.3758(7) 0.4067(5) 0.108(4) Uani 1 1 d . . .
C31 C 0.4923(13) 0.3024(8) 0.4293(6) 0.122(5) Uani 1 1 d . . .
H31 H 0.5341 0.2515 0.4301 0.147 Uiso 1 1 d R . .
C32 C 0.3885(16) 0.3122(10) 0.4497(6) 0.149(7) Uani 1 1 d . . .
H32 H 0.3577 0.2666 0.4679 0.179 Uiso 1 1 d R . .
C33 C 0.3255(12) 0.3838(8) 0.4459(5) 0.127(5) Uani 1 1 d . . .
H33 H 0.2527 0.3849 0.4589 0.152 Uiso 1 1 d R . .
C34 C 0.3659(10) 0.4561(7) 0.4233(4) 0.106(4) Uani 1 1 d . . .
H34 H 0.3243 0.5067 0.4212 0.127 Uiso 1 1 d R . .
C35 C 0.4722(10) 0.4499(6) 0.4037(4) 0.087(3) Uani 1 1 d . . .
C36 C 0.5443(8) 0.5084(5) 0.3758(4) 0.075(3) Uani 1 1 d . . .
C37 C 0.5348(7) 0.5915(5) 0.3635(4) 0.065(2) Uani 1 1 d . . .
H37 H 0.4702 0.6231 0.3748 0.079 Uiso 1 1 d R . .
C38 C 0.6291(5) 0.9438(4) 0.2908(3) 0.0435(15) Uani 1 1 d . . .
H38 H 0.6519 0.9641 0.3442 0.052 Uiso 1 1 d R . .
C39 C 0.6326(5) 1.0029(4) 0.2487(4) 0.0522(17) Uani 1 1 d . . .
C40 C 0.5984(6) 0.9796(4) 0.1719(4) 0.0600(19) Uani 1 1 d . . .
H40 H 0.6007 1.0223 0.1436 0.072 Uiso 1 1 d R . .
C41 C 0.5602(6) 0.8909(4) 0.1375(3) 0.0570(18) Uani 1 1 d . . .
C42 C 0.5526(5) 0.8273(4) 0.1766(3) 0.0466(16) Uani 1 1 d . . .
C43 C 0.5083(5) 0.7345(4) 0.1438(3) 0.0463(16) Uani 1 1 d . . .
C44 C 0.4529(5) 0.6971(4) 0.0713(3) 0.0504(17) Uani 1 1 d . . .
H44 H 0.4430 0.7315 0.0360 0.061 Uiso 1 1 d R . .
C45 C 0.4124(5) 0.6074(4) 0.0517(3) 0.0478(16) Uani 1 1 d . D .
C46 C 0.3223(6) 0.5846(5) -0.0813(4) 0.074(2) Uani 1 1 d D . .
H461 H 0.3862 0.6166 -0.0924 0.089 Uiso 1 1 d R D .
H462 H 0.3022 0.5310 -0.1263 0.089 Uiso 1 1 d R . .
C47 C 0.3347(5) 0.4683(4) -0.0062(3) 0.0541(18) Uani 1 1 d . . .
C48 C 0.2799(6) 0.3928(5) -0.0583(4) 0.062(2) Uani 1 1 d . D .
H48 H 0.2501 0.3939 -0.1078 0.075 Uiso 1 1 d R . .
C49 C 0.2702(6) 0.3170(5) -0.0354(4) 0.074(2) Uani 1 1 d . . .
H49 H 0.2332 0.2643 -0.0701 0.089 Uiso 1 1 d R D .
C50 C 0.3129(7) 0.3130(5) 0.0367(4) 0.084(3) Uani 1 1 d . D .
H50 H 0.3046 0.2588 0.0506 0.100 Uiso 1 1 d R . .
C51 C 0.3680(7) 0.3894(5) 0.0884(4) 0.074(2) Uani 1 1 d . . .
H51 H 0.3977 0.3878 0.1378 0.089 Uiso 1 1 d R D .
C52 C 0.3787(5) 0.4674(4) 0.0672(3) 0.0522(17) Uani 1 1 d . D .
C53 C 0.4287(5) 0.5570(4) 0.1036(3) 0.0534(18) Uani 1 1 d . . .
C54 C 0.4861(5) 0.5971(4) 0.1752(3) 0.0500(17) Uani 1 1 d . D .
H54 H 0.4991 0.5629 0.2103 0.060 Uiso 1 1 d R . .
C55 C 0.7293(7) 0.9739(6) 0.7618(4) 0.078(2) Uani 1 1 d . B .
H55 H 0.8053 0.9531 0.7666 0.093 Uiso 1 1 d R . .
C56 C 0.6551(8) 0.8925(7) 0.7373(5) 0.099(3) Uani 1 1 d D . .
H561 H 0.5787 0.9092 0.7437 0.119 Uiso 0.60 1 d PR A 1
H562 H 0.6600 0.8582 0.6831 0.119 Uiso 0.60 1 d PR A 1
H563 H 0.5884 0.9140 0.7148 0.119 Uiso 0.40 1 d PR A 2
H564 H 0.6876 0.8525 0.6931 0.119 Uiso 0.40 1 d PR A 2
C57A C 0.6984(16) 0.8362(11) 0.7915(10) 0.115(6) Uiso 0.60 1 d PD B 1
H571 H 0.6913 0.8712 0.8453 0.138 Uiso 0.60 1 d PR B 1
H572 H 0.7764 0.8239 0.7868 0.138 Uiso 0.60 1 d PR B 1
C58A C 0.6330(16) 0.7484(14) 0.7714(14) 0.160(9) Uiso 0.60 1 d PD B 1
H581 H 0.6319 0.7175 0.7158 0.193 Uiso 0.60 1 d PR B 1
H582 H 0.6705 0.7092 0.7991 0.193 Uiso 0.60 1 d PR B 1
C59A C 0.5127(17) 0.7581(16) 0.7915(13) 0.172(9) Uiso 0.60 1 d PD B 1
H591 H 0.4755 0.7984 0.7656 0.258 Uiso 0.60 1 d PR B 1
H592 H 0.4745 0.6981 0.7744 0.258 Uiso 0.60 1 d PR B 1
H593 H 0.5125 0.7836 0.8470 0.258 Uiso 0.60 1 d PR B 1
C57B C 0.617(2) 0.8307(18) 0.7806(16) 0.123(10) Uiso 0.40 1 d PD B 2
H573 H 0.5774 0.8659 0.8222 0.185 Uiso 0.40 1 d PR B 2
H574 H 0.5690 0.7819 0.7458 0.185 Uiso 0.40 1 d PR B 2
H575 H 0.6800 0.8045 0.8022 0.185 Uiso 0.40 1 d PR B 2
C58B C 0.944(3) 1.031(3) 0.903(3) 0.23(2) Uiso 0.40 1 d PD B 2
H583 H 0.9746 0.9948 0.8556 0.278 Uiso 0.40 1 d PR B 2
H584 H 0.9364 0.9907 0.9353 0.278 Uiso 0.40 1 d PR B 2
C59B C 1.032(3) 1.106(2) 0.945(2) 0.163(13) Uiso 0.40 1 d PD B 2
H594 H 1.0297 1.1180 1.0002 0.245 Uiso 0.40 1 d PR B 2
H595 H 1.1053 1.0893 0.9317 0.245 Uiso 0.40 1 d PR B 2
H596 H 1.0123 1.1600 0.9300 0.245 Uiso 0.40 1 d PR B 2
C60 C 0.7105(8) 1.0402(9) 0.8386(5) 0.142(5) Uani 1 1 d D . .
H601 H 0.6468 1.0763 0.8318 0.170 Uiso 1 1 d R B .
H602 H 0.6939 1.0056 0.8743 0.170 Uiso 1 1 d R . .
C61A C 0.8031(13) 1.1201(11) 0.8709(10) 0.109(6) Uiso 0.60 1 d PD B 1
H611 H 0.8048 1.1561 0.8349 0.164 Uiso 0.60 1 d PR B 1
H612 H 0.7869 1.1591 0.9208 0.164 Uiso 0.60 1 d PR B 1
H613 H 0.8742 1.0940 0.8766 0.164 Uiso 0.60 1 d PR B 1
C61B C 0.8289(19) 1.061(3) 0.882(2) 0.164(14) Uiso 0.40 1 d PD B 2
H61D H 0.8105 1.0936 0.9334 0.197 Uiso 0.40 1 d PR B 2
H61E H 0.8520 1.1094 0.8605 0.197 Uiso 0.40 1 d PR B 2
C62 C 0.8204(13) 0.3555(13) 0.4336(9) 0.206(8) Uani 1 1 d D . .
H62 H 0.8695 0.4067 0.4314 0.247 Uiso 1 1 d R C .
C63A C 0.866(4) 0.2611(19) 0.416(3) 0.175(18) Uiso 0.33 1 d PD C 1
H631 H 0.9012 0.2565 0.4658 0.210 Uiso 0.33 1 d PR C 1
H632 H 0.8137 0.2090 0.3922 0.210 Uiso 0.33 1 d PR C 1
C64A C 0.958(3) 0.282(3) 0.373(3) 0.177(14) Uiso 0.33 1 d PD C 1
H641 H 0.9194 0.2525 0.3218 0.212 Uiso 0.33 1 d PR C 1
H642 H 0.9594 0.3477 0.3788 0.212 Uiso 0.33 1 d PR C 1
C65A C 1.079(3) 0.252(3) 0.366(3) 0.177(14) Uiso 0.33 1 d PD C 1
H651 H 1.1076 0.2083 0.3923 0.212 Uiso 0.33 1 d PR C 1
H652 H 1.1298 0.3058 0.3773 0.212 Uiso 0.33 1 d PR C 1
C66A C 1.052(7) 0.204(6) 0.279(3) 0.37(5) Uiso 0.33 1 d PD C 1
H661 H 1.0202 0.2497 0.2567 0.562 Uiso 0.33 1 d PR C 1
H662 H 1.1156 0.1800 0.2527 0.562 Uiso 0.33 1 d PR C 1
H663 H 0.9974 0.1541 0.2716 0.562 Uiso 0.33 1 d PR C 1
C67A C 0.771(3) 0.369(3) 0.5105(16) 0.178(9) Uiso 0.33 1 d PD C 1
H671 H 0.7038 0.4025 0.5064 0.214 Uiso 0.33 1 d PR C 1
H672 H 0.7498 0.3092 0.5153 0.214 Uiso 0.33 1 d PR C 1
C68A C 0.851(3) 0.429(3) 0.579(2) 0.156(15) Uiso 0.33 1 d PD C 1
H681 H 0.8211 0.4224 0.6250 0.234 Uiso 0.33 1 d PR C 1
H682 H 0.9244 0.4048 0.5770 0.234 Uiso 0.33 1 d PR C 1
H683 H 0.8559 0.4931 0.5816 0.234 Uiso 0.33 1 d PR C 1
C69A C 0.2107(14) 0.6371(13) -0.0644(10) 0.080(6) Uiso 0.50 1 d PD D 1
H69A H 0.2389 0.6913 -0.0210 0.096 Uiso 0.50 1 d PR D 1
C70A C 0.1882(17) 0.6820(13) -0.1291(11) 0.094(6) Uiso 0.50 1 d PD D 1
H701 H 0.1161 0.6561 -0.1559 0.112 Uiso 0.50 1 d PR D 1
H702 H 0.2418 0.6580 -0.1660 0.112 Uiso 0.50 1 d PR D 1
C71A C 0.185(3) 0.7837(16) -0.121(2) 0.200(14) Uiso 0.50 1 d PD D 1
H711 H 0.2623 0.8061 -0.1066 0.240 Uiso 0.50 1 d PR D 1
H712 H 0.1474 0.8099 -0.0751 0.240 Uiso 0.50 1 d PR D 1
C72A C 0.147(7) 0.835(5) -0.178(4) 0.24(4) Uiso 0.25 1 d PD D 1
H721 H 0.2079 0.8433 -0.2076 0.292 Uiso 0.25 1 d PR D 1
H722 H 0.0904 0.7947 -0.2154 0.292 Uiso 0.25 1 d PR D 1
C73A C 0.085(9) 0.918(7) -0.138(6) 0.31(4) Uiso 0.25 1 d PD D 1
H731 H 0.1365 0.9565 -0.0969 0.471 Uiso 0.25 1 d PR D 1
H732 H 0.0703 0.9466 -0.1787 0.471 Uiso 0.25 1 d PR D 1
H733 H 0.0162 0.9095 -0.1171 0.471 Uiso 0.25 1 d PR D 1
C74A C 0.1141(18) 0.5917(19) -0.0408(17) 0.146(10) Uiso 0.50 1 d PD D 1
H741 H 0.1432 0.6085 0.0140 0.175 Uiso 0.50 1 d PR D 1
H742 H 0.1170 0.5248 -0.0595 0.175 Uiso 0.50 1 d PR D 1
C75A C -0.004(2) 0.611(2) -0.0224(18) 0.184(13) Uiso 0.50 1 d PD D 1
H751 H -0.0226 0.6151 0.0298 0.220 Uiso 0.50 1 d PR D 1
H752 H -0.0202 0.6702 -0.0316 0.220 Uiso 0.50 1 d PR D 1
C63B C 0.919(2) 0.3038(18) 0.3994(17) 0.190(10) Uiso 0.67 1 d PD C 2
H633 H 0.9731 0.3041 0.4434 0.228 Uiso 0.67 1 d PR C 2
H634 H 0.8885 0.2407 0.3779 0.228 Uiso 0.67 1 d PR C 2
C64B C 0.989(2) 0.3232(19) 0.3369(15) 0.220(12) Uiso 0.67 1 d PD C 2
H643 H 1.0109 0.3884 0.3597 0.264 Uiso 0.67 1 d PR C 2
H644 H 0.9312 0.3214 0.2952 0.264 Uiso 0.67 1 d PR C 2
C65B C 1.090(2) 0.289(2) 0.2897(16) 0.218(12) Uiso 0.67 1 d PD C 2
H653 H 1.0603 0.2319 0.2511 0.261 Uiso 0.67 1 d PR C 2
H654 H 1.1487 0.2724 0.3238 0.261 Uiso 0.67 1 d PR C 2
C66B C 1.142(2) 0.3411(18) 0.2380(15) 0.223(11) Uiso 0.67 1 d PD C 2
H664 H 1.1725 0.3991 0.2727 0.335 Uiso 0.67 1 d PR C 2
H665 H 1.1985 0.3089 0.2084 0.335 Uiso 0.67 1 d PR C 2
H666 H 1.0821 0.3523 0.2028 0.335 Uiso 0.67 1 d PR C 2
C67B C 0.824(2) 0.3214(16) 0.4960(12) 0.178(9) Uiso 0.67 1 d PD C 2
H673 H 0.7599 0.3414 0.5236 0.214 Uiso 0.67 1 d PR C 2
H674 H 0.8249 0.2543 0.4804 0.214 Uiso 0.67 1 d PR C 2
C68B C 0.930(2) 0.372(2) 0.5465(17) 0.250(14) Uiso 0.67 1 d PD C 2
H684 H 0.9213 0.3858 0.6011 0.374 Uiso 0.67 1 d PR C 2
H685 H 0.9893 0.3304 0.5341 0.374 Uiso 0.67 1 d PR C 2
H686 H 0.9484 0.4286 0.5349 0.374 Uiso 0.67 1 d PR C 2
C69B C 0.2453(11) 0.6555(9) -0.0790(9) 0.056(4) Uiso 0.50 1 d PD D 2
H69B H 0.2636 0.7056 -0.0302 0.067 Uiso 0.50 1 d PR D 2
C70B C 0.2480(15) 0.6955(12) -0.1457(9) 0.083(5) Uiso 0.50 1 d PD D 2
H703 H 0.1762 0.7205 -0.1549 0.099 Uiso 0.50 1 d PR D 2
H704 H 0.2585 0.6454 -0.1921 0.099 Uiso 0.50 1 d PR D 2
C71B C 0.333(2) 0.7669(16) -0.1348(16) 0.159(10) Uiso 0.50 1 d PD D 2
H713 H 0.4058 0.7475 -0.1204 0.191 Uiso 0.50 1 d PR D 2
H714 H 0.3344 0.7881 -0.1808 0.191 Uiso 0.50 1 d PR D 2
C72B C 0.290(4) 0.838(3) -0.069(2) 0.140(17) Uiso 0.25 1 d PD D 2
H723 H 0.2665 0.8068 -0.0326 0.168 Uiso 0.25 1 d PR D 2
H724 H 0.3521 0.8806 -0.0415 0.168 Uiso 0.25 1 d PR D 2
C73B C 0.199(4) 0.898(4) -0.084(4) 0.18(2) Uiso 0.25 1 d PD D 2
H734 H 0.1322 0.8591 -0.1037 0.263 Uiso 0.25 1 d PR D 2
H735 H 0.1860 0.9453 -0.0371 0.263 Uiso 0.25 1 d PR D 2
H736 H 0.2173 0.9269 -0.1228 0.263 Uiso 0.25 1 d PR D 2
C74B C 0.1359(15) 0.6044(14) -0.0757(13) 0.097(6) Uiso 0.50 1 d PD D 2
H743 H 0.1499 0.5721 -0.0366 0.116 Uiso 0.50 1 d PR D 2
H744 H 0.1107 0.5594 -0.1255 0.116 Uiso 0.50 1 d PR D 2
C75B C 0.045(2) 0.664(2) -0.0463(19) 0.199(14) Uiso 0.50 1 d PD D 2
H754 H 0.0309 0.6945 -0.0861 0.299 Uiso 0.50 1 d PR D 2
H755 H -0.0228 0.6340 -0.0402 0.299 Uiso 0.50 1 d PR D 2
H756 H 0.0720 0.7090 0.0024 0.299 Uiso 0.50 1 d PR D 2
C72C C -0.082(4) 0.538(3) -0.084(2) 0.134(16) Uiso 0.25 1 d PD D 1
H725 H -0.1478 0.5286 -0.0597 0.161 Uiso 0.25 1 d PR D 1
H726 H -0.0428 0.4812 -0.0946 0.161 Uiso 0.25 1 d PR D 1
C73C C -0.121(7) 0.557(6) -0.161(4) 0.31(4) Uiso 0.25 1 d PD D 1
H737 H -0.1652 0.6105 -0.1517 0.471 Uiso 0.25 1 d PR D 1
H738 H -0.0572 0.5668 -0.1855 0.471 Uiso 0.25 1 d PR D 1
H739 H -0.1652 0.5039 -0.1941 0.471 Uiso 0.25 1 d PR D 1
C1S C 0.100(6) 1.108(5) 0.009(4) 0.26(3) Uiso 0.33 1 d P E 3
C3S C 0.238(5) 0.979(4) -0.026(3) 0.22(2) Uiso 0.33 1 d P F 3
C2S C 0.133(4) 1.066(4) -0.112(3) 0.186(19) Uiso 0.33 1 d P G 3
C4S C 0.117(6) 0.960(5) -0.148(4) 0.17(2) Uiso 0.25 1 d P G 3

loop_
_atom_site_aniso_label
_atom_site_aniso_U_11
_atom_site_aniso_U_22
_atom_site_aniso_U_33
_atom_site_aniso_U_23
_atom_site_aniso_U_13
_atom_site_aniso_U_12
Ir 0.04757(16) 0.03811(14) 0.03163(13) 0.00150(9) -0.01368(10) -0.01425(10)
F1 0.045(2) 0.153(5) 0.070(3) -0.002(3) -0.021(2) -0.029(3)
F2 0.044(2) 0.098(3) 0.041(2) -0.001(2) -0.0034(17) -0.011(2)
F3 0.054(3) 0.095(3) 0.069(3) -0.014(2) 0.002(2) -0.019(2)
F4 0.087(3) 0.067(3) 0.131(4) 0.009(3) -0.041(3) 0.019(3)
F5 0.082(3) 0.040(2) 0.064(2) 0.0098(18) -0.013(2) -0.019(2)
F6 0.126(4) 0.061(3) 0.044(2) 0.0167(19) -0.019(2) -0.021(3)
N1 0.043(3) 0.037(3) 0.032(3) 0.006(2) -0.007(2) -0.012(2)
N2 0.079(4) 0.045(3) 0.033(3) 0.004(3) -0.032(3) -0.014(3)
N3 0.062(3) 0.037(3) 0.036(3) 0.008(2) -0.015(2) -0.014(3)
N4 0.044(3) 0.059(3) 0.032(3) -0.002(2) -0.007(2) -0.008(3)
N5 0.167(8) 0.040(4) 0.069(5) 0.018(3) -0.047(5) -0.018(5)
N6 0.072(4) 0.050(3) 0.033(3) -0.004(2) -0.018(3) -0.006(3)
C1 0.052(4) 0.046(4) 0.036(3) 0.016(3) -0.015(3) -0.017(3)
C2 0.069(5) 0.038(4) 0.030(3) -0.008(3) -0.019(3) -0.014(3)
C3 0.038(3) 0.045(4) 0.036(3) -0.001(3) -0.007(3) -0.010(3)
C4 0.051(4) 0.063(4) 0.032(3) 0.005(3) -0.017(3) -0.023(4)
C5 0.040(4) 0.093(6) 0.058(5) 0.010(4) -0.017(4) -0.023(4)
C6 0.041(4) 0.102(6) 0.053(4) 0.004(4) -0.001(3) -0.008(4)
C7 0.046(4) 0.068(4) 0.037(3) 0.002(3) -0.004(3) -0.011(3)
C8 0.039(4) 0.044(3) 0.039(3) 0.008(3) -0.011(3) -0.014(3)
C9 0.039(3) 0.044(3) 0.027(3) 0.006(3) -0.007(3) -0.012(3)
C10 0.041(4) 0.050(4) 0.038(3) 0.008(3) 0.000(3) -0.006(3)
C11 0.040(3) 0.041(3) 0.030(3) 0.003(3) -0.008(3) -0.010(3)
C12 0.045(4) 0.076(5) 0.034(3) -0.006(3) -0.008(3) -0.002(4)
C13 0.041(4) 0.050(4) 0.033(3) 0.003(3) -0.005(3) -0.004(3)
C14 0.051(4) 0.072(5) 0.039(4) -0.010(3) -0.009(3) -0.013(4)
C15 0.043(4) 0.074(5) 0.046(4) -0.003(4) -0.015(3) -0.012(4)
C16 0.040(4) 0.080(5) 0.052(4) -0.004(4) -0.002(3) -0.017(4)
C17 0.041(4) 0.060(4) 0.036(3) -0.007(3) -0.001(3) -0.010(3)
C18 0.039(4) 0.046(4) 0.038(3) 0.004(3) -0.008(3) -0.009(3)
C19 0.038(3) 0.037(3) 0.033(3) 0.005(3) -0.012(3) -0.012(3)
C20 0.034(3) 0.042(3) 0.032(3) 0.002(3) -0.003(3) -0.006(3)
C21 0.050(4) 0.045(4) 0.040(4) -0.009(3) -0.012(3) -0.005(3)
C22 0.048(5) 0.076(6) 0.049(4) -0.015(4) -0.004(4) -0.031(4)
C23 0.047(5) 0.062(5) 0.080(6) -0.018(4) -0.021(4) 0.006(4)
C24 0.073(6) 0.048(5) 0.076(5) -0.008(4) -0.036(5) 0.001(4)
C25 0.053(4) 0.044(4) 0.047(4) -0.010(3) -0.025(3) 0.001(3)
C26 0.076(5) 0.048(4) 0.045(4) 0.006(3) -0.025(4) -0.019(4)
C27 0.103(7) 0.050(5) 0.057(5) 0.001(4) -0.034(4) -0.001(5)
C28 0.128(8) 0.043(4) 0.048(4) 0.009(4) -0.029(5) -0.029(5)
C29 0.229(15) 0.058(6) 0.140(10) 0.034(6) -0.076(10) -0.010(8)
C30 0.176(12) 0.079(7) 0.057(5) 0.020(5) -0.034(6) -0.059(8)
C31 0.220(15) 0.076(7) 0.059(6) 0.027(5) -0.051(8) -0.076(10)
C32 0.29(2) 0.094(9) 0.056(7) 0.033(6) -0.048(10) -0.084(13)
C33 0.198(13) 0.115(9) 0.056(6) 0.023(6) -0.016(7) -0.094(9)
C34 0.165(11) 0.096(7) 0.048(5) 0.023(5) -0.017(6) -0.076(8)
C35 0.159(10) 0.051(5) 0.043(4) 0.016(4) -0.030(5) -0.042(6)
C36 0.125(8) 0.043(4) 0.043(4) 0.007(3) -0.029(5) -0.027(5)
C37 0.098(6) 0.051(4) 0.039(4) 0.015(3) -0.026(4) -0.037(4)
C38 0.047(4) 0.041(3) 0.037(3) 0.007(3) -0.008(3) -0.005(3)
C39 0.059(4) 0.039(4) 0.054(4) 0.010(3) -0.006(3) -0.011(3)
C40 0.079(5) 0.044(4) 0.056(4) 0.019(3) -0.006(4) -0.010(4)
C41 0.077(5) 0.052(4) 0.034(3) 0.007(3) -0.010(3) -0.010(4)
C42 0.052(4) 0.042(4) 0.041(3) 0.010(3) -0.009(3) -0.007(3)
C43 0.052(4) 0.043(3) 0.036(3) 0.003(3) -0.006(3) -0.013(3)
C44 0.062(4) 0.046(4) 0.034(3) 0.003(3) -0.012(3) -0.007(3)
C45 0.058(4) 0.043(4) 0.030(3) -0.002(3) -0.014(3) -0.007(3)
C46 0.097(6) 0.061(5) 0.043(4) -0.007(3) -0.031(4) -0.006(4)
C47 0.058(4) 0.050(4) 0.041(4) 0.000(3) -0.010(3) -0.013(3)
C48 0.069(5) 0.055(4) 0.043(4) -0.010(3) -0.013(3) -0.016(4)
C49 0.092(6) 0.057(5) 0.052(4) -0.010(4) -0.009(4) -0.031(4)
C50 0.127(7) 0.054(4) 0.054(5) 0.001(4) -0.016(5) -0.038(5)
C51 0.094(6) 0.061(5) 0.051(4) 0.001(4) -0.023(4) -0.026(4)
C52 0.062(4) 0.041(4) 0.041(4) -0.001(3) -0.010(3) -0.017(3)
C53 0.053(4) 0.056(4) 0.038(3) -0.001(3) -0.012(3) -0.013(3)
C54 0.056(4) 0.045(4) 0.036(3) -0.001(3) -0.009(3) -0.016(3)
C55 0.076(6) 0.107(7) 0.039(4) 0.005(4) 0.003(4) 0.000(5)
C56 0.116(8) 0.135(9) 0.072(6) 0.064(6) 0.030(6) 0.014(7)
C60 0.100(8) 0.229(14) 0.059(6) -0.013(7) 0.010(5) -0.029(9)
C62 0.207(17) 0.31(2) 0.168(15) 0.158(16) 0.029(13) 0.104(16)

loop_
_atom_type_symbol
_atom_type_description
_atom_type_scat_dispersion_real
_atom_type_scat_dispersion_imag
_atom_type_scat_source
C C 0.0033 0.0016 'International Tables Vol C Tables 4.2.6.8 and 6.1.1.4'
H H 0.0000 0.0000 'International Tables Vol C Tables 4.2.6.8 and 6.1.1.4'
N N 0.0061 0.0033 'International Tables Vol C Tables 4.2.6.8 and 6.1.1.4'
F F 0.0171 0.0103 'International Tables Vol C Tables 4.2.6.8 and 6.1.1.4'
Ir Ir -1.4442 7.9887 'International Tables Vol C Tables 4.2.6.8 and 6.1.1.4'

loop_
_exptl_crystal_face_index_h
_exptl_crystal_face_index_k
_exptl_crystal_face_index_l
_exptl_crystal_face_perp_dist
0.00 1.00 -1.00 0.0250
0.00 -1.00 1.00 0.0250
0.00 0.00 -1.00 0.0300
0.00 0.00 1.00 0.0300
1.00 0.00 0.00 0.0900
-1.00 0.00 0.00 0.0900

loop_
_geom_angle_atom_site_label_1
_geom_angle_atom_site_label_2
_geom_angle_atom_site_label_3
_geom_angle
C3 Ir C1 92.4(2)
C3 Ir N3 80.2(2)
C1 Ir N3 94.2(2)
C3 Ir N1 96.4(2)
C1 Ir N1 79.4(2)
N3 Ir N1 172.7(2)
C3 Ir C2 93.1(3)
C1 Ir C2 172.9(2)
N3 Ir C2 91.1(2)
N1 Ir C2 95.6(2)
C3 Ir N2 170.3(2)
C1 Ir N2 95.7(3)
N3 Ir N2 93.87(18)
N1 Ir N2 90.31(17)
C2 Ir N2 79.2(3)
C20 N1 C9 120.5(5)
C20 N1 Ir 122.2(4)
C9 N1 Ir 117.3(3)
C37 N2 C26 120.4(6)
C37 N2 Ir 124.0(5)
C26 N2 Ir 115.3(5)
C54 N3 C43 121.2(5)
C54 N3 Ir 122.2(4)
C43 N3 Ir 116.5(4)
C11 N4 C13 108.4(5)
C11 N4 C12 127.4(5)
C13 N4 C12 124.1(5)
C28 N5 C30 107.8(9)
C28 N5 C29 120.2(11)
C30 N5 C29 131.6(9)
C45 N6 C47 108.3(5)
C45 N6 C46 123.6(6)
C47 N6 C46 128.0(5)
C4 C1 C8 116.1(6)
C4 C1 Ir 128.8(5)
C8 C1 Ir 115.1(4)
C21 C2 C25 118.9(7)
C21 C2 Ir 127.4(5)
C25 C2 Ir 113.8(5)
C38 C3 C42 116.9(5)
C38 C3 Ir 128.0(4)
C42 C3 Ir 115.0(4)
C5 C4 C1 121.2(6)
C4 C5 F1 119.5(6)
C4 C5 C6 123.0(6)
F1 C5 C6 117.5(7)
C7 C6 C5 116.6(7)
C8 C7 F2 120.9(5)
C8 C7 C6 123.6(6)
F2 C7 C6 115.6(6)
C7 C8 C1 119.5(5)
C7 C8 C9 125.9(5)
C1 C8 C9 114.5(6)
N1 C9 C10 121.3(5)
N1 C9 C8 113.7(5)
C10 C9 C8 125.0(6)
C11 C10 C9 117.5(6)
N4 C11 C10 130.5(6)
N4 C11 C19 108.7(5)
C10 C11 C19 120.7(5)
N4 C12 C55 114.2(6)
N4 C13 C14 129.0(6)
N4 C13 C18 110.1(5)
C14 C13 C18 120.9(6)
C15 C14 C13 117.5(6)
C14 C15 C16 121.7(6)
C15 C16 C17 121.0(6)
C18 C17 C16 118.5(6)
C17 C18 C13 120.4(5)
C17 C18 C19 134.7(5)
C13 C18 C19 104.9(5)
C20 C19 C11 119.0(5)
C20 C19 C18 133.1(6)
C11 C19 C18 107.8(5)
N1 C20 C19 120.9(5)
C22 C21 C2 118.7(7)
C23 C22 C21 124.7(8)
C23 C22 F3 118.9(8)
C21 C22 F3 116.4(8)
C22 C23 C24 116.7(8)
F4 C24 C23 116.1(8)
F4 C24 C25 120.2(9)
C23 C24 C25 123.7(8)
C24 C25 C2 117.3(7)
C24 C25 C26 125.7(7)
C2 C25 C26 117.0(7)
N2 C26 C27 119.8(8)
N2 C26 C25 114.7(6)
C27 C26 C25 125.5(8)
C28 C27 C26 117.6(8)
C36 C28 C27 121.3(8)
C36 C28 N5 109.3(9)
C27 C28 N5 129.5(11)
N5 C29 C62 109.7(10)
C35 C30 C31 125.4(14)
C35 C30 N5 109.5(9)
C31 C30 N5 125.1(13)
C32 C31 C30 112.6(15)
C31 C32 C33 124.5(14)
C32 C33 C34 121.6(14)
C35 C34 C33 115.8(12)
C30 C35 C34 120.1(10)
C30 C35 C36 106.3(11)
C34 C35 C36 133.6(10)
C37 C36 C28 118.7(9)
C37 C36 C35 134.1(10)
C28 C36 C35 107.2(8)
N2 C37 C36 122.2(9)
C39 C38 C3 120.9(5)
C38 C39 F5 119.6(5)
C38 C39 C40 123.1(6)
F5 C39 C40 117.3(6)
C39 C40 C41 116.5(6)
F6 C41 C42 120.3(5)
F6 C41 C40 115.8(6)
C42 C41 C40 123.7(6)
C41 C42 C3 118.7(5)
C41 C42 C43 125.8(5)
C3 C42 C43 115.5(5)
N3 C43 C44 120.9(5)
N3 C43 C42 112.3(5)
C44 C43 C42 126.8(6)
C43 C44 C45 118.0(6)
N6 C45 C44 130.7(6)
N6 C45 C53 108.8(5)
C44 C45 C53 120.5(5)
C69B C46 N6 122.7(8)
N6 C46 C69A 106.8(8)
C48 C47 N6 128.5(6)
C48 C47 C52 121.9(6)
N6 C47 C52 109.6(5)
C49 C48 C47 117.0(7)
C48 C49 C50 122.9(6)
C51 C50 C49 119.4(7)
C52 C51 C50 119.2(7)
C51 C52 C47 119.5(6)
C51 C52 C53 135.0(6)
C47 C52 C53 105.5(6)
C54 C53 C45 119.3(6)
C54 C53 C52 133.0(7)
C45 C53 C52 107.7(5)
N3 C54 C53 120.1(6)
C56 C55 C12 110.1(6)
C56 C55 C60 114.5(8)
C12 C55 C60 109.5(8)
C55 C56 C57B 131.2(15)
C55 C56 C57A 103.0(10)
C58A C57A C56 109.4(15)
C57A C58A C59A 114.3(19)
C59B C58B C61B 118(3)
C55 C60 C61B 102.5(17)
C55 C60 C61A 113.9(10)
C58B C61B C60 152(3)
C63A C62 C67A 105(3)
C67B C62 C63B 95.1(17)
C67B C62 C29 118.2(17)
C63A C62 C29 92(2)
C67A C62 C29 106.3(19)
C63B C62 C29 104.5(17)
C64A C63A C62 96(2)
C63A C64A C65A 135(4)
C66A C65A C64A 91(2)
C62 C67A C68A 111(3)
C74A C69A C70A 118.1(17)
C74A C69A C46 120.6(15)
C70A C69A C46 105.3(12)
C71A C70A C69A 128(2)
C72A C71A C70A 132(4)
C71A C72A C73A 109(6)
C69A C74A C75A 139(2)
C74A C75A C72C 108(3)
C62 C63B C64B 128(2)
C63B C64B C65B 143(2)
C66B C65B C64B 123(2)
C62 C67B C68B 101.9(19)
C46 C69B C70B 113.0(12)
C46 C69B C74B 101.1(11)
C70B C69B C74B 115.9(13)
C71B C70B C69B 114.9(17)
C70B C71B C72B 98(3)
C71B C72B C73B 121(4)
C75B C74B C69B 115(2)
C73C C72C C75A 119(5)

loop_
_geom_bond_atom_site_label_1
_geom_bond_atom_site_label_2
_geom_bond_distance
Ir C3 1.978(6)
Ir C1 2.040(7)
Ir N3 2.050(4)
Ir N1 2.065(4)
Ir C2 2.069(7)
Ir N2 2.145(6)
F1 C5 1.357(7)
F2 C7 1.372(7)
F3 C22 1.386(9)
F4 C24 1.358(9)
F5 C39 1.367(7)
F6 C41 1.372(7)
N1 C20 1.349(7)
N1 C9 1.368(7)
N2 C37 1.343(9)
N2 C26 1.361(9)
N3 C54 1.345(7)
N3 C43 1.376(8)
N4 C11 1.382(6)
N4 C13 1.383(8)
N4 C12 1.453(8)
N5 C28 1.398(10)
N5 C30 1.415(13)
N5 C29 1.456(14)
N6 C45 1.381(7)
N6 C47 1.389(8)
N6 C46 1.459(8)
C1 C4 1.415(8)
C1 C8 1.432(8)
C2 C21 1.390(9)
C2 C25 1.435(9)
C3 C38 1.415(8)
C3 C42 1.426(8)
C4 C5 1.355(9)
C5 C6 1.377(9)
C6 C7 1.373(8)
C7 C8 1.371(9)
C8 C9 1.479(7)
C9 C10 1.402(7)
C10 C11 1.392(8)
C11 C19 1.398(8)
C12 C55 1.495(10)
C13 C14 1.393(8)
C13 C18 1.408(8)
C14 C15 1.379(9)
C15 C16 1.384(9)
C16 C17 1.385(8)
C17 C18 1.377(8)
C18 C19 1.451(7)
C19 C20 1.387(7)
C21 C22 1.384(10)
C22 C23 1.354(11)
C23 C24 1.359(12)
C24 C25 1.408(11)
C25 C26 1.467(10)
C26 C27 1.429(10)
C27 C28 1.385(12)
C28 C36 1.375(12)
C29 C62 1.583(14)
C30 C35 1.373(14)
C30 C31 1.401(14)
C31 C32 1.368(19)
C32 C33 1.375(19)
C33 C34 1.398(12)
C34 C35 1.390(14)
C35 C36 1.481(12)
C36 C37 1.370(10)
C38 C39 1.358(8)
C39 C40 1.370(9)
C40 C41 1.381(9)
C41 C42 1.378(9)
C42 C43 1.454(8)
C43 C44 1.389(8)
C44 C45 1.394(8)
C45 C53 1.397(9)
C46 C69B 1.455(13)
C46 C69A 1.619(14)
C47 C48 1.387(8)
C47 C52 1.405(8)
C48 C49 1.360(10)
C49 C50 1.393(10)
C50 C51 1.393(9)
C51 C52 1.376(9)
C52 C53 1.444(8)
C53 C54 1.391(8)
C55 C56 1.471(12)
C55 C60 1.522(11)
C56 C57B 1.501(17)
C56 C57A 1.562(14)
C57A C58A 1.495(16)
C58A C59A 1.563(17)
C58B C59B 1.538(19)
C58B C61B 1.549(19)
C60 C61B 1.569(18)
C60 C61A 1.601(14)
C62 C67B 1.389(16)
C62 C63A 1.529(19)
C62 C67A 1.549(19)
C62 C63B 1.554(17)
C63A C64A 1.52(2)
C64A C65A 1.57(2)
C65A C66A 1.56(2)
C67A C68A 1.568(19)
C69A C74A 1.532(17)
C69A C70A 1.544(16)
C70A C71A 1.534(18)
C71A C72A 1.53(2)
C72A C73A 1.55(2)
C74A C75A 1.547(18)
C75A C72C 1.570(19)
C63B C64B 1.590(18)
C64B C65B 1.600(17)
C65B C66B 1.581(17)
C67B C68B 1.574(17)
C69B C70B 1.526(15)
C69B C74B 1.565(17)
C70B C71B 1.461(17)
C71B C72B 1.525(19)
C72B C73B 1.53(2)
C74B C75B 1.504(18)
C72C C73C 1.55(2)
C2S C4S 1.56(7)
